data_7216107
loop_
_publ_author_name
'Jacobs, Ayesha'
'Nassimbeni, Luigi R.'
'Taljaard, Jana H.'

_publ_section_title
;
 Inclusion compounds of isomeric xanthenol hosts with aniline
;
_journal_issue 120
_journal_name_full CrystEngComm
_journal_page_first 731
_journal_paper_doi 10.1039/b515436g
_journal_volume 7
_journal_year 2005
_chemical_formula_moiety 'C20 H16 O3.C6 H7 N1'
_chemical_formula_sum 'C26 H23 N O3'
_chemical_formula_weight 397.45
_chemical_name_common '9-(3-methoxyphenyl)-9H-xanthen-9-ol aniline clathrate'
_chemical_name_systematic
;
9-(3-methoxyphenyl)-9H-xanthen-9-ol aniline clathrate
;
_space_group_IT_number 14
_symmetry_cell_setting monoclinic
_symmetry_space_group_name_Hall '-P 2ybc'
_symmetry_space_group_name_H-M 'P 1 21/c 1'
_atom_sites_solution_hydrogens geom
_atom_sites_solution_primary direct
_atom_sites_solution_secondary difmap
_audit_creation_method SHELXL-97
_cell_angle_alpha 90.00
_cell_angle_beta 99.32(3)
_cell_angle_gamma 90.00
_cell_formula_units_Z 4
_cell_length_a 13.501(3)
_cell_length_b 8.8328(18)
_cell_length_c 17.207(3)
_cell_measurement_reflns_used 'All data'
_cell_measurement_temperature 113(2)
_cell_volume 2024.9(7)
_computing_cell_refinement 'DENZO-SMN (Otwinowski & Minor, 1997)'
_computing_data_collection 'COLLECT (2000)'
_computing_data_reduction 'DENZO-SMN (Otwinowski & Minor, 1997)'
_computing_molecular_graphics 'X-seed (Barbour, 1999)'
_computing_publication_material 'SHELXL-97 (Sheldrick, 1997)'
_computing_structure_refinement 'SHELXL-97 (Sheldrick, 1997)'
_computing_structure_solution 'SHELXS-97 (Sheldrick, 1990)'
_diffrn_ambient_temperature 113(2)
_diffrn_measured_fraction_theta_full 0.998
_diffrn_measured_fraction_theta_max 0.998
_diffrn_measurement_device_type 'Nonius KappaCCD'
_diffrn_measurement_method '1\% \f scans and \w scans'
_diffrn_radiation_monochromator graphite
_diffrn_radiation_source 'fine-focus sealed tube'
_diffrn_radiation_type MoK\a
_diffrn_radiation_wavelength 0.71073
_diffrn_reflns_av_R_equivalents 0.0138
_diffrn_reflns_av_sigmaI/netI 0.0251
_diffrn_reflns_limit_h_max 17
_diffrn_reflns_limit_h_min -17
_diffrn_reflns_limit_k_max 11
_diffrn_reflns_limit_k_min -11
_diffrn_reflns_limit_l_max 21
_diffrn_reflns_limit_l_min -21
_diffrn_reflns_number 8298
_diffrn_reflns_theta_full 26.76
_diffrn_reflns_theta_max 26.76
_diffrn_reflns_theta_min 2.40
_exptl_absorpt_coefficient_mu 0.085
_exptl_absorpt_correction_type none
_exptl_crystal_density_diffrn 1.304
_exptl_crystal_density_method 'not measured'
_exptl_crystal_description rectangular
_exptl_crystal_F_000 840
_exptl_crystal_size_max 0.39
_exptl_crystal_size_mid 0.35
_exptl_crystal_size_min 0.28
_refine_diff_density_max 0.231
_refine_diff_density_min -0.212
_refine_diff_density_rms 0.041
_refine_ls_extinction_coef N/A
_refine_ls_extinction_method none
_refine_ls_goodness_of_fit_ref 1.039
_refine_ls_hydrogen_treatment mixed
_refine_ls_matrix_type full
_refine_ls_number_parameters 284
_refine_ls_number_reflns 4301
_refine_ls_number_restraints 2
_refine_ls_restrained_S_all 1.038
_refine_ls_R_factor_all 0.0485
_refine_ls_R_factor_gt 0.0368
_refine_ls_shift/su_max 0.005
_refine_ls_shift/su_mean 0.000
_refine_ls_structure_factor_coef Fsqd
_refine_ls_weighting_details 'calc w=1/[\s^2^(Fo^2^)+(0.0509P)^2^+0.5011P] where P=(Fo^2^+2Fc^2^)/3'
_refine_ls_weighting_scheme calc
_refine_ls_wR_factor_gt 0.0908
_refine_ls_wR_factor_ref 0.0976
_reflns_number_gt 3480
_reflns_number_total 4301
_reflns_threshold_expression >2sigma(I)
_cod_data_source_file b515436g.txt
_cod_data_source_block c:A2ANILINE
_cod_depositor_comments
;
The following automatic conversions were performed:

'_symmetry_cell_setting' value 'Monoclinic' changed to 'monoclinic'
according to
/usr/data/users/saulius/automatic-downloads/retrospective/RSC/lib/dictionaries/cif_core.dic
dictionary named 'cif_core.dic' version 2.4.2 from 2011-04-26.

Automatic conversion script
Id: cif_fix_values 2281 2013-09-26 08:29:07Z andrius 
;
_cod_original_cell_volume 2025.0(7)
_cod_original_sg_symbol_H-M P21/c
_cod_database_code 7216107

loop_
_symmetry_equiv_pos_as_xyz
'x, y, z'
'-x, y+1/2, -z+1/2'
'-x, -y, -z'
'x, -y-1/2, z-1/2'

loop_
_atom_site_label
_atom_site_type_symbol
_atom_site_fract_x
_atom_site_fract_y
_atom_site_fract_z
_atom_site_U_iso_or_equiv
_atom_site_adp_type
_atom_site_occupancy
_atom_site_symmetry_multiplicity
_atom_site_calc_flag
_atom_site_refinement_flags
O2 O 0.84096(4) 0.78880(3) 0.098662(16) 0.01932(13) Uani 1 1 d D
O3 O 0.81882(4) 1.13154(7) -0.13226(3) 0.02749(15) Uani 1 1 d .
O1 O 0.60978(4) 0.61461(6) 0.17318(3) 0.02557(14) Uani 1 1 d .
N7G N 0.87994(6) 0.61351(4) 0.242140(15) 0.0307(2) Uani 1 1 d D
C13 C 0.73363(5) 0.78948(8) 0.07805(4) 0.01600(17) Uani 1 1 d .
C1G C 0.93324(7) 0.71357(9) 0.29799(5) 0.02287(19) Uani 1 1 d .
C6 C 0.63148(6) 0.76497(9) 0.18955(4) 0.01912(18) Uani 1 1 d .
C5 C 0.59363(6) 0.82327(10) 0.25420(5) 0.02268(19) Uani 1 1 d .
H5 H 0.5548 0.7611 0.2828 0.027 Uiso 1 1 calc R
C12 C 0.64023(6) 0.55110(9) 0.10762(5) 0.01932(18) Uani 1 1 d .
C1 C 0.68781(6) 0.85312(9) 0.14629(4) 0.01672(17) Uani 1 1 d .
C7 C 0.69628(6) 0.62896(8) 0.06006(4) 0.01655(17) Uani 1 1 d .
C15 C 0.78035(6) 0.96555(9) -0.02749(4) 0.01832(17) Uani 1 1 d .
H15 H 0.8486 0.9613 -0.0029 0.022 Uiso 1 1 calc R
C17 C 0.65317(6) 1.05541(9) -0.13260(5) 0.02140(19) Uani 1 1 d .
H17 H 0.6350 1.1107 -0.1801 0.026 Uiso 1 1 calc R
C2 C 0.70637(6) 1.00346(9) 0.17000(5) 0.02092(18) Uani 1 1 d .
H2 H 0.7446 1.0663 0.1412 0.025 Uiso 1 1 calc R
C14 C 0.70691(6) 0.88792(8) 0.00463(4) 0.01599(17) Uani 1 1 d .
C4 C 0.61304(6) 0.97188(10) 0.27626(5) 0.0243(2) Uani 1 1 d .
H4 H 0.5873 1.0125 0.3201 0.029 Uiso 1 1 calc R
C11 C 0.61081(6) 0.40112(9) 0.09192(5) 0.0246(2) Uani 1 1 d .
H11 H 0.5722 0.3497 0.1252 0.030 Uiso 1 1 calc R
C8 C 0.72142(6) 0.55303(9) -0.00537(5) 0.02022(18) Uani 1 1 d .
H8 H 0.7587 0.6048 -0.0395 0.024 Uiso 1 1 calc R
C10 C 0.63813(6) 0.32822(9) 0.02777(5) 0.0242(2) Uani 1 1 d .
H10 H 0.6192 0.2257 0.0172 0.029 Uiso 1 1 calc R
C18 C 0.58065(6) 0.98006(9) -0.09927(5) 0.02082(18) Uani 1 1 d .
H18 H 0.5123 0.9857 -0.1234 0.025 Uiso 1 1 calc R
C19 C 0.60685(6) 0.89629(9) -0.03083(5) 0.01885(18) Uani 1 1 d .
H19 H 0.5566 0.8448 -0.0082 0.023 Uiso 1 1 calc R
C2G C 0.88190(7) 0.82773(10) 0.33065(5) 0.0259(2) Uani 1 1 d .
H2G H 0.8110 0.8348 0.3174 0.031 Uiso 1 1 calc R
C16 C 0.75285(6) 1.04969(9) -0.09612(5) 0.01977(18) Uani 1 1 d .
C9 C 0.69338(6) 0.40462(9) -0.02151(5) 0.02280(19) Uani 1 1 d .
H9 H 0.7117 0.3549 -0.0660 0.027 Uiso 1 1 calc R
C3G C 0.93388(7) 0.93074(10) 0.38226(5) 0.0276(2) Uani 1 1 d .
H3G H 0.8983 1.0087 0.4039 0.033 Uiso 1 1 calc R
C3 C 0.67039(6) 1.06251(10) 0.23432(5) 0.0253(2) Uani 1 1 d .
H3 H 0.6847 1.1644 0.2499 0.030 Uiso 1 1 calc R
C6G C 1.03704(7) 0.70520(11) 0.31761(5) 0.0300(2) Uani 1 1 d .
H6G H 1.0729 0.6287 0.2951 0.036 Uiso 1 1 calc R
C4G C 1.03724(7) 0.92191(11) 0.40291(5) 0.0288(2) Uani 1 1 d .
H4G H 1.0725 0.9924 0.4389 0.035 Uiso 1 1 calc R
C20 C 0.92128(7) 1.13702(11) -0.09482(6) 0.0298(2) Uani 1 1 d .
H20A H 0.9252 1.1815 -0.0422 0.045 Uiso 1 1 calc R
H20B H 0.9600 1.1991 -0.1264 0.045 Uiso 1 1 calc R
H20C H 0.9489 1.0342 -0.0902 0.045 Uiso 1 1 calc R
C5G C 1.08830(7) 0.80856(11) 0.37016(6) 0.0326(2) Uani 1 1 d .
H5G H 1.1592 0.8015 0.3838 0.039 Uiso 1 1 calc R
H1 H 0.8571(2) 0.72444(6) 0.14465(2) 0.048(3) Uiso 1 1 d D
H7GA H 0.8200(9) 0.5903(14) 0.2540(7) 0.052(4) Uiso 1 1 d .
H7GB H 0.9167(9) 0.5313(15) 0.2336(7) 0.057(4) Uiso 1 1 d .

loop_
_atom_site_aniso_label
_atom_site_aniso_U_11
_atom_site_aniso_U_22
_atom_site_aniso_U_33
_atom_site_aniso_U_23
_atom_site_aniso_U_13
_atom_site_aniso_U_12
O2 0.0130(2) 0.0228(3) 0.0218(3) 0.0027(2) 0.0015(2) -0.0003(2)
O3 0.0254(3) 0.0300(3) 0.0290(3) 0.0099(2) 0.0104(2) -0.0024(3)
O1 0.0336(3) 0.0202(3) 0.0269(3) -0.0014(2) 0.0171(2) -0.0046(2)
N7G 0.0379(4) 0.0274(4) 0.0245(4) -0.0003(3) -0.0025(3) -0.0025(3)
C13 0.0129(3) 0.0176(4) 0.0174(3) 0.0002(3) 0.0023(3) -0.0005(3)
C1G 0.0287(4) 0.0220(4) 0.0167(4) 0.0050(3) 0.0002(3) -0.0008(3)
C6 0.0187(4) 0.0197(4) 0.0187(4) 0.0005(3) 0.0024(3) 0.0013(3)
C5 0.0213(4) 0.0294(4) 0.0180(4) 0.0025(3) 0.0052(3) 0.0036(3)
C12 0.0183(4) 0.0191(4) 0.0211(4) 0.0000(3) 0.0048(3) 0.0005(3)
C1 0.0138(3) 0.0198(4) 0.0156(3) -0.0002(3) -0.0005(3) 0.0022(3)
C7 0.0145(3) 0.0166(3) 0.0179(3) 0.0015(3) 0.0007(3) 0.0017(3)
C15 0.0178(4) 0.0169(4) 0.0207(4) -0.0014(3) 0.0044(3) -0.0003(3)
C17 0.0283(4) 0.0182(4) 0.0173(4) 0.0018(3) 0.0024(3) 0.0022(3)
C2 0.0199(4) 0.0204(4) 0.0219(4) -0.0011(3) 0.0017(3) -0.0013(3)
C14 0.0183(4) 0.0139(3) 0.0161(3) -0.0020(3) 0.0036(3) 0.0002(3)
C4 0.0226(4) 0.0325(4) 0.0175(4) -0.0043(3) 0.0018(3) 0.0076(4)
C11 0.0230(4) 0.0194(4) 0.0327(4) 0.0031(3) 0.0084(3) -0.0031(3)
C8 0.0223(4) 0.0199(4) 0.0186(4) 0.0016(3) 0.0041(3) 0.0016(3)
C10 0.0220(4) 0.0169(4) 0.0326(4) -0.0024(3) 0.0006(3) -0.0016(3)
C18 0.0205(4) 0.0190(4) 0.0216(4) -0.0015(3) -0.0006(3) 0.0006(3)
C19 0.0180(4) 0.0175(4) 0.0212(4) -0.0006(3) 0.0035(3) -0.0016(3)
C2G 0.0210(4) 0.0339(4) 0.0228(4) 0.0022(4) 0.0035(3) -0.0004(4)
C16 0.0238(4) 0.0167(4) 0.0207(4) -0.0006(3) 0.0092(3) -0.0005(3)
C9 0.0259(4) 0.0203(4) 0.0214(4) -0.0021(3) 0.0014(3) 0.0036(3)
C3G 0.0290(4) 0.0304(4) 0.0252(4) -0.0023(4) 0.0098(3) 0.0003(4)
C3 0.0253(4) 0.0234(4) 0.0257(4) -0.0071(3) -0.0004(3) 0.0026(3)
C6G 0.0299(5) 0.0297(4) 0.0301(4) 0.0008(4) 0.0040(4) 0.0081(4)
C4G 0.0300(4) 0.0317(4) 0.0246(4) -0.0016(4) 0.0037(4) -0.0082(4)
C20 0.0265(4) 0.0297(4) 0.0353(5) 0.0030(4) 0.0113(4) -0.0063(4)
C5G 0.0208(4) 0.0400(5) 0.0353(5) 0.0015(4) -0.0005(4) 0.0008(4)

loop_
_atom_type_symbol
_atom_type_description
_atom_type_scat_dispersion_real
_atom_type_scat_dispersion_imag
_atom_type_scat_source
C C 0.0033 0.0016 'International Tables Vol C Tables 4.2.6.8 and 6.1.1.4'
H H 0.0000 0.0000 'International Tables Vol C Tables 4.2.6.8 and 6.1.1.4'
N N 0.0061 0.0033 'International Tables Vol C Tables 4.2.6.8 and 6.1.1.4'
O O 0.0106 0.0060 'International Tables Vol C Tables 4.2.6.8 and 6.1.1.4'

loop_
_geom_angle_atom_site_label_1
_geom_angle_atom_site_label_2
_geom_angle_atom_site_label_3
_geom_angle
C13 O2 H1 106.75(19)
C16 O3 C20 117.75(7)
C6 O1 C12 118.46(6)
C1G N7G H7GA 111.8(8)
C1G N7G H7GB 112.3(8)
H7GA N7G H7GB 113.3(11)
O2 C13 C7 109.57(6)
O2 C13 C1 109.36(6)
C7 C13 C1 109.82(6)
O2 C13 C14 107.49(6)
C7 C13 C14 109.65(6)
C1 C13 C14 110.92(6)
C6G C1G C2G 119.26(8)
C6G C1G N7G 120.96(8)
C2G C1G N7G 119.68(8)
O1 C6 C1 123.23(7)
O1 C6 C5 115.15(7)
C1 C6 C5 121.61(8)
C4 C5 C6 119.51(8)
C4 C5 H5 120.2
C6 C5 H5 120.2
O1 C12 C7 123.01(7)
O1 C12 C11 115.49(7)
C7 C12 C11 121.50(8)
C6 C1 C2 117.66(7)
C6 C1 C13 122.28(7)
C2 C1 C13 119.98(7)
C12 C7 C8 117.70(7)
C12 C7 C13 122.56(7)
C8 C7 C13 119.70(7)
C14 C15 C16 119.34(7)
C14 C15 H15 120.3
C16 C15 H15 120.3
C18 C17 C16 119.58(7)
C18 C17 H17 120.2
C16 C17 H17 120.2
C3 C2 C1 121.48(8)
C3 C2 H2 119.3
C1 C2 H2 119.3
C19 C14 C15 120.23(7)
C19 C14 C13 118.38(7)
C15 C14 C13 121.38(7)
C5 C4 C3 120.05(8)
C5 C4 H4 120.0
C3 C4 H4 120.0
C10 C11 C12 119.55(8)
C10 C11 H11 120.2
C12 C11 H11 120.2
C9 C8 C7 121.53(8)
C9 C8 H8 119.2
C7 C8 H8 119.2
C11 C10 C9 120.05(8)
C11 C10 H10 120.0
C9 C10 H10 120.0
C17 C18 C19 120.56(8)
C17 C18 H18 119.7
C19 C18 H18 119.7
C18 C19 C14 119.78(8)
C18 C19 H19 120.1
C14 C19 H19 120.1
C3G C2G C1G 120.15(8)
C3G C2G H2G 119.9
C1G C2G H2G 119.9
O3 C16 C17 115.34(7)
O3 C16 C15 124.16(7)
C17 C16 C15 120.49(8)
C8 C9 C10 119.65(8)
C8 C9 H9 120.2
C10 C9 H9 120.2
C2G C3G C4G 120.92(9)
C2G C3G H3G 119.5
C4G C3G H3G 119.5
C2 C3 C4 119.68(8)
C2 C3 H3 120.2
C4 C3 H3 120.2
C5G C6G C1G 120.01(9)
C5G C6G H6G 120.0
C1G C6G H6G 120.0
C3G C4G C5G 118.89(8)
C3G C4G H4G 120.6
C5G C4G H4G 120.6
O3 C20 H20A 109.5
O3 C20 H20B 109.5
H20A C20 H20B 109.5
O3 C20 H20C 109.5
H20A C20 H20C 109.5
H20B C20 H20C 109.5
C4G C5G C6G 120.76(9)
C4G C5G H5G 119.6
C6G C5G H5G 119.6

loop_
_geom_bond_atom_site_label_1
_geom_bond_atom_site_label_2
_geom_bond_distance
O2 C13 1.4351(9)
O2 H1 0.9700(3)
O3 C16 1.3720(10)
O3 C20 1.4291(11)
O1 C6 1.3792(10)
O1 C12 1.3808(10)
N7G C1G 1.4137(10)
N7G H7GA 0.890(13)
N7G H7GB 0.905(13)
C13 C7 1.5198(11)
C13 C1 1.5206(11)
C13 C14 1.5280(11)
C1G C6G 1.3894(13)
C1G C2G 1.3926(13)
C6 C1 1.3863(12)
C6 C5 1.3957(12)
C5 C4 1.3798(13)
C5 H5 0.9500
C12 C7 1.3841(11)
C12 C11 1.3968(12)
C1 C2 1.3999(11)
C7 C8 1.3988(11)
C15 C14 1.3915(11)
C15 C16 1.3938(11)
C15 H15 0.9500
C17 C18 1.3829(12)
C17 C16 1.3907(12)
C17 H17 0.9500
C2 C3 1.3809(12)
C2 H2 0.9500
C14 C19 1.3914(11)
C4 C3 1.3936(13)
C4 H4 0.9500
C11 C10 1.3787(13)
C11 H11 0.9500
C8 C9 1.3802(12)
C8 H8 0.9500
C10 C9 1.3914(13)
C10 H10 0.9500
C18 C19 1.3873(11)
C18 H18 0.9500
C19 H19 0.9500
C2G C3G 1.3811(13)
C2G H2G 0.9500
C9 H9 0.9500
C3G C4G 1.3853(13)
C3G H3G 0.9500
C3 H3 0.9500
C6G C5G 1.3884(13)
C6G H6G 0.9500
C4G C5G 1.3860(14)
C4G H4G 0.9500
C20 H20A 0.9800
C20 H20B 0.9800
C20 H20C 0.9800
C5G H5G 0.9500

loop_
_geom_torsion_atom_site_label_1
_geom_torsion_atom_site_label_2
_geom_torsion_atom_site_label_3
_geom_torsion_atom_site_label_4
_geom_torsion
C12 O1 C6 C1 -4.16(11)
C12 O1 C6 C5 176.67(7)
O1 C6 C5 C4 178.72(7)
C1 C6 C5 C4 -0.46(12)
C6 O1 C12 C7 3.66(11)
C6 O1 C12 C11 -176.43(7)
O1 C6 C1 C2 -178.64(7)
C5 C6 C1 C2 0.48(11)
O1 C6 C1 C13 -1.99(11)
C5 C6 C1 C13 177.13(7)
O2 C13 C1 C6 -112.69(7)
C7 C13 C1 C6 7.58(10)
C14 C13 C1 C6 128.94(8)
O2 C13 C1 C2 63.88(8)
C7 C13 C1 C2 -175.85(7)
C14 C13 C1 C2 -54.49(9)
O1 C12 C7 C8 -179.14(7)
C11 C12 C7 C8 0.97(11)
O1 C12 C7 C13 2.98(11)
C11 C12 C7 C13 -176.91(7)
O2 C13 C7 C12 112.07(8)
C1 C13 C7 C12 -8.07(10)
C14 C13 C7 C12 -130.18(8)
O2 C13 C7 C8 -65.76(9)
C1 C13 C7 C8 174.10(6)
C14 C13 C7 C8 51.98(9)
C6 C1 C2 C3 0.22(11)
C13 C1 C2 C3 -176.51(7)
C16 C15 C14 C19 -1.00(11)
C16 C15 C14 C13 177.75(7)
O2 C13 C14 C19 174.80(6)
C7 C13 C14 C19 55.77(9)
C1 C13 C14 C19 -65.70(9)
O2 C13 C14 C15 -3.98(9)
C7 C13 C14 C15 -123.01(8)
C1 C13 C14 C15 115.53(8)
C6 C5 C4 C3 -0.26(12)
O1 C12 C11 C10 -179.78(7)
C7 C12 C11 C10 0.13(12)
C12 C7 C8 C9 -1.29(11)
C13 C7 C8 C9 176.65(7)
C12 C11 C10 C9 -0.94(12)
C16 C17 C18 C19 -1.42(12)
C17 C18 C19 C14 -0.01(12)
C15 C14 C19 C18 1.23(11)
C13 C14 C19 C18 -177.56(7)
C6G C1G C2G C3G -0.32(13)
N7G C1G C2G C3G -176.76(7)
C20 O3 C16 C17 176.39(7)
C20 O3 C16 C15 -3.39(11)
C18 C17 C16 O3 -178.14(7)
C18 C17 C16 C15 1.65(12)
C14 C15 C16 O3 179.33(7)
C14 C15 C16 C17 -0.44(12)
C7 C8 C9 C10 0.51(12)
C11 C10 C9 C8 0.63(12)
C1G C2G C3G C4G -0.53(13)
C1 C2 C3 C4 -0.93(12)
C5 C4 C3 C2 0.94(12)
C2G C1G C6G C5G 0.95(13)
N7G C1G C6G C5G 177.34(8)
C2G C3G C4G C5G 0.74(14)
C3G C4G C5G C6G -0.10(14)
C1G C6G C5G C4G -0.75(14)
